data_4347273
loop_
_publ_author_name
'Li, Li'
'Nishihara, Sadafumi'
'Inoue, Katsuya'
'Kurmoo, Mohamedally'

_publ_section_title
;
 Progressive Transformation between Two Magnetic Ground States for One
 Crystal Structure of a Chiral Molecular Magnet.
;
_journal_issue 6
_journal_name_full 'Inorganic chemistry'
_journal_page_first 3047
_journal_page_last 3057
_journal_paper_doi 10.1021/acs.inorgchem.5b02956
_journal_volume 55
_journal_year 2016
_chemical_formula_sum 'C5 H8 Cr0.33 Mn N4 O2.5'
_chemical_formula_weight 236.43
_space_group_IT_number 173
_space_group_name_Hall 'P 6c'
_space_group_name_H-M_alt 'P 63'
_symmetry_cell_setting hexagonal
_symmetry_space_group_name_H-M 'P 63'
_atom_sites_solution_hydrogens geom
_atom_sites_solution_primary direct
_atom_sites_solution_secondary difmap
_audit_creation_method SHELXL-97
_cell_angle_alpha 90.00
_cell_angle_beta 90.00
_cell_angle_gamma 120.00
_cell_formula_units_Z 6
_cell_length_a 13.5554(5)
_cell_length_b 13.5554(5)
_cell_length_c 8.1351(3)
_cell_measurement_reflns_used 5103
_cell_measurement_temperature 423(2)
_cell_measurement_theta_max 26.62
_cell_measurement_theta_min 3.01
_cell_volume 1294.55(8)
_computing_cell_refinement 'Bruker SAINT'
_computing_data_collection 'Bruker APEX2'
_computing_data_reduction 'Bruker SAINT'
_computing_structure_refinement 'SHELXL-97 (Sheldrick, 1997)'
_computing_structure_solution 'SHELXS-97 (Sheldrick, 1990)'
_diffrn_ambient_temperature 423(2)
_diffrn_measured_fraction_theta_full 0.970
_diffrn_measured_fraction_theta_max 0.970
_diffrn_measurement_device_type 'Bruker APEX-II CCD'
_diffrn_measurement_method '\f and \w scans'
_diffrn_radiation_monochromator graphite
_diffrn_radiation_source 'fine-focus sealed tube'
_diffrn_radiation_type MoK\a
_diffrn_radiation_wavelength 0.71073
_diffrn_reflns_av_R_equivalents 0.0253
_diffrn_reflns_av_sigmaI/netI 0.0322
_diffrn_reflns_limit_h_max 17
_diffrn_reflns_limit_h_min -15
_diffrn_reflns_limit_k_max 17
_diffrn_reflns_limit_k_min -16
_diffrn_reflns_limit_l_max 9
_diffrn_reflns_limit_l_min -10
_diffrn_reflns_number 8937
_diffrn_reflns_theta_full 27.84
_diffrn_reflns_theta_max 27.84
_diffrn_reflns_theta_min 3.01
_diffrn_standards_number 0
_exptl_absorpt_coefficient_mu 1.901
_exptl_absorpt_correction_T_max 0.8326
_exptl_absorpt_correction_T_min 0.5993
_exptl_absorpt_correction_type multi-scan
_exptl_crystal_colour orange
_exptl_crystal_density_diffrn 1.820
_exptl_crystal_density_method 'not measured'
_exptl_crystal_description prism
_exptl_crystal_F_000 714
_exptl_crystal_size_max 0.30
_exptl_crystal_size_mid 0.10
_exptl_crystal_size_min 0.10
_refine_diff_density_max 1.257
_refine_diff_density_min -0.874
_refine_diff_density_rms 0.152
_refine_ls_abs_structure_details 'Flack H D (1983), Acta Cryst. A39, 876-881'
_refine_ls_abs_structure_Flack 0.02(7)
_refine_ls_extinction_method none
_refine_ls_goodness_of_fit_ref 1.072
_refine_ls_hydrogen_treatment mixed
_refine_ls_matrix_type full
_refine_ls_number_parameters 123
_refine_ls_number_reflns 1876
_refine_ls_number_restraints 1
_refine_ls_restrained_S_all 1.071
_refine_ls_R_factor_all 0.0847
_refine_ls_R_factor_gt 0.0617
_refine_ls_shift/su_max 0.000
_refine_ls_shift/su_mean 0.000
_refine_ls_structure_factor_coef Fsqd
_refine_ls_weighting_details 'calc w=1/[\s^2^(Fo^2^)+(0.1126P)^2^+3.0153P] where P=(Fo^2^+2Fc^2^)/3'
_refine_ls_weighting_scheme calc
_refine_ls_wR_factor_gt 0.1610
_refine_ls_wR_factor_ref 0.1884
_reflns_number_gt 1537
_reflns_number_total 1876
_reflns_threshold_expression >2sigma(I)
_cod_data_source_file ic5b02956_si_004.cif
_cod_data_source_block L2_redehydrated_423k
_cod_depositor_comments
;
The following automatic conversions were performed:

data item '_symmetry_cell_setting' value 'Hexagonal' was changed to
'hexagonal' in accordance with the
/home/saulius/struct/COD-crude-data/automatic-downloads/DataCite-retrospective/ACS/depositions/lib/dictionaries/cif_core.dic
dictionary named 'cif_core.dic' version 2.4.2 last updated on
2011-04-26.

Automatic conversion script
Id: cif_fix_values 6909 2019-04-08 15:41:33Z antanas 
;
_cod_original_sg_symbol_H-M P6(3)
_cod_original_formula_sum 'C5 H8 Cr0.33 Mn N4 O2.50'
_cod_database_code 4347273

loop_
_symmetry_equiv_pos_as_xyz
'x, y, z'
'-x, -y, z+1/2'
'-y, x-y, z'
'-x+y, -x, z'
'x-y, x, z+1/2'
'y, -x+y, z+1/2'

loop_
_atom_site_label
_atom_site_type_symbol
_atom_site_fract_x
_atom_site_fract_y
_atom_site_fract_z
_atom_site_U_iso_or_equiv
_atom_site_adp_type
_atom_site_occupancy
_atom_site_symmetry_multiplicity
_atom_site_calc_flag
_atom_site_refinement_flags
Cr1 Cr 0.3333 0.6667 0.9230(2) 0.0231(4) Uani 1 3 d S
Mn1 Mn 0.29470(10) 0.33115(10) 0.54450(18) 0.0444(4) Uani 1 1 d .
O2 O 0.2268(6) 0.1768(5) 0.4073(10) 0.0642(17) Uani 1 1 d .
C5 C 0.5313(5) 0.3210(5) 0.5595(11) 0.0356(14) Uani 1 1 d .
C4 C 0.3520(6) 0.5535(7) 0.7728(11) 0.0442(19) Uani 1 1 d .
O1 O 0.2375(7) 0.0546(5) 0.2449(10) 0.070(2) Uani 1 1 d .
C1 C 0.2612(8) 0.1546(8) 0.2813(10) 0.0484(19) Uani 1 1 d .
N1 N 0.3388(9) 0.2067(7) 0.0006(10) 0.067(2) Uani 1 1 d .
H1A H 0.4025 0.2547 -0.0548 0.081 Uiso 1 1 calc R
H1B H 0.2780 0.1965 -0.0578 0.081 Uiso 1 1 calc R
C2 C 0.3390(7) 0.2527(7) 0.1655(10) 0.0464(17) Uani 1 1 d .
H1 H 0.4166 0.2847 0.2084 0.056 Uiso 1 1 calc R
N2 N 0.3617(7) 0.4229(6) 0.3050(11) 0.0548(18) Uani 1 1 d .
H2A H 0.3459 0.4798 0.2981 0.066 Uiso 1 1 calc R
H2B H 0.4379 0.4542 0.3034 0.066 Uiso 1 1 calc R
C3 C 0.3136(10) 0.3487(8) 0.1615(15) 0.059(2) Uani 1 1 d .
H2 H 0.3453 0.3930 0.0621 0.071 Uiso 1 1 calc R
H3 H 0.2318 0.3177 0.1593 0.071 Uiso 1 1 calc R
N4 N 0.4521(6) 0.3193(6) 0.6111(11) 0.057(2) Uani 1 1 d .
N3 N 0.3616(7) 0.4924(7) 0.6909(13) 0.065(2) Uani 1 1 d .
O3 O 0.3333 0.6667 0.407(7) 0.020(14) Uani 0.16(3) 3 d SP
O5 O 0.0000 0.0000 0.036(4) 0.105(7) Uani 1 3 d S
O4 O 0.0000 0.0000 0.404(14) 0.08(3) Uani 0.25(5) 3 d SP

loop_
_atom_site_aniso_label
_atom_site_aniso_U_11
_atom_site_aniso_U_22
_atom_site_aniso_U_33
_atom_site_aniso_U_23
_atom_site_aniso_U_13
_atom_site_aniso_U_12
Cr1 0.0190(4) 0.0190(4) 0.0312(9) 0.000 0.000 0.0095(2)
Mn1 0.0465(6) 0.0469(6) 0.0447(7) -0.0062(6) 0.0038(6) 0.0272(5)
O2 0.072(4) 0.052(3) 0.061(4) -0.016(3) 0.016(4) 0.026(3)
C5 0.033(3) 0.024(3) 0.046(4) 0.001(3) 0.007(3) 0.010(2)
C4 0.035(4) 0.045(4) 0.056(5) -0.017(4) -0.005(3) 0.023(3)
O1 0.079(5) 0.036(3) 0.076(5) -0.011(3) 0.021(4) 0.015(3)
C1 0.054(5) 0.053(5) 0.043(5) -0.013(4) -0.010(4) 0.030(4)
N1 0.111(7) 0.064(5) 0.047(5) -0.001(4) 0.007(4) 0.059(5)
C2 0.059(5) 0.048(4) 0.036(4) -0.002(4) 0.002(4) 0.030(4)
N2 0.063(4) 0.036(3) 0.066(5) 0.000(3) 0.010(4) 0.026(3)
C3 0.080(7) 0.065(5) 0.047(6) 0.000(5) -0.001(5) 0.046(5)
N4 0.043(4) 0.040(3) 0.091(6) -0.001(3) 0.018(4) 0.023(3)
N3 0.061(5) 0.054(4) 0.088(6) -0.038(4) -0.010(4) 0.034(4)
O3 0.011(13) 0.011(13) 0.04(3) 0.000 0.000 0.005(7)
O5 0.062(7) 0.062(7) 0.19(2) 0.000 0.000 0.031(4)
O4 0.038(16) 0.038(16) 0.17(8) 0.000 0.000 0.019(8)

loop_
_atom_type_symbol
_atom_type_description
_atom_type_scat_dispersion_real
_atom_type_scat_dispersion_imag
_atom_type_scat_source
C C 0.0033 0.0016 'International Tables Vol C Tables 4.2.6.8 and 6.1.1.4'
H H 0.0000 0.0000 'International Tables Vol C Tables 4.2.6.8 and 6.1.1.4'
N N 0.0061 0.0033 'International Tables Vol C Tables 4.2.6.8 and 6.1.1.4'
O O 0.0106 0.0060 'International Tables Vol C Tables 4.2.6.8 and 6.1.1.4'
Mn Mn 0.3368 0.7283 'International Tables Vol C Tables 4.2.6.8 and 6.1.1.4'
Cr Cr 0.3209 0.6236 'International Tables Vol C Tables 4.2.6.8 and 6.1.1.4'

loop_
_geom_angle_atom_site_label_1
_geom_angle_atom_site_label_2
_geom_angle_atom_site_label_3
_geom_angle
_geom_angle_site_symmetry_1
_geom_angle_site_symmetry_3
C4 Cr1 C4 88.8(4) . 4_565
C4 Cr1 C4 88.8(4) . 3_665
C4 Cr1 C4 88.8(4) 4_565 3_665
C4 Cr1 C5 175.5(4) . 6_565
C4 Cr1 C5 90.2(3) 4_565 6_565
C4 Cr1 C5 86.8(3) 3_665 6_565
C4 Cr1 C5 90.2(3) . 5
C4 Cr1 C5 86.8(3) 4_565 5
C4 Cr1 C5 175.5(4) 3_665 5
C5 Cr1 C5 94.2(3) 6_565 5
C4 Cr1 C5 86.8(3) . 2_665
C4 Cr1 C5 175.5(4) 4_565 2_665
C4 Cr1 C5 90.2(3) 3_665 2_665
C5 Cr1 C5 94.2(3) 6_565 2_665
C5 Cr1 C5 94.2(3) 5 2_665
O2 Mn1 O1 89.2(3) . 5
O2 Mn1 N3 178.5(3) . .
O1 Mn1 N3 89.7(4) 5 .
O2 Mn1 N2 86.9(3) . .
O1 Mn1 N2 162.5(3) 5 .
N3 Mn1 N2 93.8(3) . .
O2 Mn1 N4 90.9(3) . .
O1 Mn1 N4 100.7(3) 5 .
N3 Mn1 N4 90.3(3) . .
N2 Mn1 N4 96.4(3) . .
O2 Mn1 N1 90.6(3) . 5
O1 Mn1 N1 74.6(3) 5 5
N3 Mn1 N1 88.1(3) . 5
N2 Mn1 N1 88.4(3) . 5
N4 Mn1 N1 175.1(3) . 5
C1 O2 Mn1 130.5(6) . .
N4 C5 Cr1 168.8(8) . 2_664
N3 C4 Cr1 179.5(8) . .
C1 O1 Mn1 116.9(6) . 6_554
O2 C1 O1 122.5(9) . .
O2 C1 C2 118.7(7) . .
O1 C1 C2 118.7(8) . .
C2 N1 Mn1 105.9(5) . 6_554
C2 N1 H1A 110.6 . .
Mn1 N1 H1A 110.6 6_554 .
C2 N1 H1B 110.6 . .
Mn1 N1 H1B 110.6 6_554 .
H1A N1 H1B 108.7 . .
N1 C2 C3 113.1(8) . .
N1 C2 C1 109.6(7) . .
C3 C2 C1 114.0(7) . .
N1 C2 H1 106.5 . .
C3 C2 H1 106.5 . .
C1 C2 H1 106.5 . .
C3 N2 Mn1 113.2(6) . .
C3 N2 H2A 108.9 . .
Mn1 N2 H2A 108.9 . .
C3 N2 H2B 108.9 . .
Mn1 N2 H2B 108.9 . .
H2A N2 H2B 107.8 . .
N2 C3 C2 111.2(8) . .
N2 C3 H2 109.4 . .
C2 C3 H2 109.4 . .
N2 C3 H3 109.4 . .
C2 C3 H3 109.4 . .
H2 C3 H3 108.0 . .
C5 N4 Mn1 144.4(8) . .
C4 N3 Mn1 153.7(8) . .

loop_
_geom_bond_atom_site_label_1
_geom_bond_atom_site_label_2
_geom_bond_distance
_geom_bond_site_symmetry_2
Cr1 C4 2.074(8) .
Cr1 C4 2.074(8) 4_565
Cr1 C4 2.074(8) 3_665
Cr1 C5 2.079(7) 6_565
Cr1 C5 2.079(7) 5
Cr1 C5 2.079(7) 2_665
Mn1 O2 2.131(6) .
Mn1 O1 2.154(7) 5
Mn1 N3 2.245(7) .
Mn1 N2 2.245(9) .
Mn1 N4 2.283(8) .
Mn1 N1 2.286(8) 5
O2 C1 1.225(11) .
C5 N4 1.141(10) .
C5 Cr1 2.079(7) 2_664
C4 N3 1.119(11) .
O1 C1 1.261(10) .
O1 Mn1 2.154(7) 6_554
C1 C2 1.538(12) .
N1 C2 1.479(12) .
N1 Mn1 2.286(8) 6_554
N1 H1A 0.9000 .
N1 H1B 0.9000 .
C2 C3 1.503(12) .
C2 H1 0.9800 .
N2 C3 1.464(14) .
N2 H2A 0.9000 .
N2 H2B 0.9000 .
C3 H2 0.9700 .
C3 H3 0.9700 .
O5 O4 1.08(9) 2_554
O4 O5 1.08(9) 2

loop_
_geom_torsion_atom_site_label_1
_geom_torsion_atom_site_label_2
_geom_torsion_atom_site_label_3
_geom_torsion_atom_site_label_4
_geom_torsion
_geom_torsion_site_symmetry_1
O1 Mn1 O2 C1 -166.4(9) 5
N3 Mn1 O2 C1 149(14) .
N2 Mn1 O2 C1 30.7(9) .
N4 Mn1 O2 C1 -65.7(9) .
N1 Mn1 O2 C1 119.0(9) 5
C4 Cr1 C4 N3 4(100) 4_565
C4 Cr1 C4 N3 -84(100) 3_665
C5 Cr1 C4 N3 -72(100) 6_565
C5 Cr1 C4 N3 91(100) 5
C5 Cr1 C4 N3 -175(100) 2_665
Mn1 O2 C1 O1 154.9(8) .
Mn1 O2 C1 C2 -23.3(13) .
Mn1 O1 C1 O2 -168.5(7) 6_554
Mn1 O1 C1 C2 9.7(11) 6_554
Mn1 N1 C2 C3 -165.2(6) 6_554
Mn1 N1 C2 C1 -36.7(9) 6_554
O2 C1 C2 N1 -161.1(9) .
O1 C1 C2 N1 20.6(12) .
O2 C1 C2 C3 -33.1(12) .
O1 C1 C2 C3 148.6(9) .
O2 Mn1 N2 C3 12.6(6) .
O1 Mn1 N2 C3 -64.9(12) 5
N3 Mn1 N2 C3 -166.1(6) .
N4 Mn1 N2 C3 103.2(6) .
N1 Mn1 N2 C3 -78.0(7) 5
Mn1 N2 C3 C2 -59.4(9) .
N1 C2 C3 N2 -155.0(9) .
C1 C2 C3 N2 78.9(10) .
Cr1 C5 N4 Mn1 8(4) 2_664
O2 Mn1 N4 C5 65.1(10) .
O1 Mn1 N4 C5 154.5(10) 5
N3 Mn1 N4 C5 -115.8(11) .
N2 Mn1 N4 C5 -21.9(11) .
N1 Mn1 N4 C5 172(4) 5
Cr1 C4 N3 Mn1 -50(100) .
O2 Mn1 N3 C4 0(15) .
O1 Mn1 N3 C4 -44(2) 5
N2 Mn1 N3 C4 119(2) .
N4 Mn1 N3 C4 -145(2) .
N1 Mn1 N3 C4 30(2) 5
